data_7213380
loop_
_publ_author_name
'Bogdan, Elena'
'Grosu, Ion'
'Mesaros, Eugen'
'Toupet, Lo\"ic'
'Pl\'e, Gerard'
'Mager, Sorin'
'Muntean, Luminita'

_publ_section_title
;
 Considerations on the stereoselective synthesis of dibrominated
 spiro-1,3-dioxanes. Synthesis and stereochemistry of monobrominated
 precursors
;
_journal_issue 21
_journal_name_full 'Journal of the Chemical Society, Perkin Transactions 1'
_journal_page_first 3635
_journal_paper_doi 10.1039/b004282j
_journal_year 2000
_chemical_formula_sum 'C12 H21 Br O2'
_chemical_formula_weight 277.20
_chemical_name_systematic
;
?
;
_space_group_IT_number 14
_symmetry_cell_setting monoclinic
_symmetry_space_group_name_Hall '-P 2ybc'
_symmetry_space_group_name_H-M 'P 1 21/c 1'
_atom_sites_solution_hydrogens geom
_atom_sites_solution_primary direct
_atom_sites_solution_secondary difmap
_audit_creation_method SHELXL-97
_cell_angle_alpha 90.00
_cell_angle_beta 106.32(3)
_cell_angle_gamma 90.00
_cell_formula_units_Z 4
_cell_length_a 12.232(2)
_cell_length_b 9.1020(10)
_cell_length_c 12.322(9)
_cell_measurement_temperature 293(2)
_cell_volume 1316.6(10)
_computing_structure_refinement 'SHELXL-97 (Sheldrick, 1997)'
_computing_structure_solution 'SHELXS-97 (Sheldrick, 1990)'
_diffrn_ambient_temperature 293(2)
_diffrn_measured_fraction_theta_full 0.957
_diffrn_measured_fraction_theta_max 0.957
_diffrn_radiation_monochromator graphite
_diffrn_radiation_source 'fine-focus sealed tube'
_diffrn_radiation_type MoK\a
_diffrn_radiation_wavelength 0.71069
_diffrn_reflns_av_R_equivalents 0.0209
_diffrn_reflns_av_sigmaI/netI 0.0269
_diffrn_reflns_limit_h_max 15
_diffrn_reflns_limit_h_min 0
_diffrn_reflns_limit_k_max 10
_diffrn_reflns_limit_k_min 0
_diffrn_reflns_limit_l_max 15
_diffrn_reflns_limit_l_min -15
_diffrn_reflns_number 2862
_diffrn_reflns_theta_full 26.96
_diffrn_reflns_theta_max 26.96
_diffrn_reflns_theta_min 2.82
_exptl_absorpt_coefficient_mu 3.104
_exptl_crystal_density_diffrn 1.398
_exptl_crystal_density_method 'not measured'
_exptl_crystal_F_000 576
_refine_diff_density_max 0.359
_refine_diff_density_min -0.514
_refine_diff_density_rms 0.055
_refine_ls_extinction_coef 0.0071(10)
_refine_ls_extinction_expression Fc^*^=kFc[1+0.001xFc^2^\l^3^/sin(2\q)]^-1/4^
_refine_ls_extinction_method SHELXL
_refine_ls_goodness_of_fit_ref 1.065
_refine_ls_hydrogen_treatment mixed
_refine_ls_matrix_type full
_refine_ls_number_parameters 182
_refine_ls_number_reflns 2742
_refine_ls_number_restraints 0
_refine_ls_restrained_S_all 1.065
_refine_ls_R_factor_all 0.0818
_refine_ls_R_factor_gt 0.0431
_refine_ls_shift/su_max 0.044
_refine_ls_shift/su_mean 0.002
_refine_ls_structure_factor_coef Fsqd
_refine_ls_weighting_details 'calc w=1/[\s^2^(Fo^2^)+(0.0491P)^2^+1.0049P] where P=(Fo^2^+2Fc^2^)/3'
_refine_ls_weighting_scheme calc
_refine_ls_wR_factor_gt 0.1037
_refine_ls_wR_factor_ref 0.1186
_reflns_number_gt 1783
_reflns_number_total 2742
_reflns_threshold_expression >2sigma(I)
_cod_data_source_file b004282jsup1.cif
_cod_data_source_block compound_15
_cod_depositor_comments
;
The following automatic conversions were performed:
'_atom_site_symetry_multiplicity' tag replaced with
'_atom_site_symmetry_multiplicity'.

Automatic conversion script
Id: cif_correct_tags 1440 2010-10-19 06:21:57Z saulius 

The following automatic conversions were performed:

'_symmetry_cell_setting' value 'Monoclinic' changed to 'monoclinic'
according to /home/saulius/struct/CIF-dictionaries/cif_core.dic
dictionary named 'cif_core.dic' version 2.4.2 from 2011-04-26.

Automatic conversion script
Id: cif_fix_values 1891 2012-01-12 08:04:46Z andrius 
;
_cod_original_sg_symbol_H-M P21/c
_cod_database_code 7213380

loop_
_symmetry_equiv_pos_as_xyz
'x, y, z'
'-x, y+1/2, -z+1/2'
'-x, -y, -z'
'x, -y-1/2, z-1/2'

loop_
_atom_site_label
_atom_site_type_symbol
_atom_site_fract_x
_atom_site_fract_y
_atom_site_fract_z
_atom_site_U_iso_or_equiv
_atom_site_adp_type
_atom_site_occupancy
_atom_site_symmetry_multiplicity
_atom_site_calc_flag
_atom_site_refinement_flags
Br1 Br 0.76417(4) 0.79861(5) 0.11750(5) 0.0901(3) Uani 1 1 d .
O1 O 0.64201(17) 0.5048(2) 0.11165(18) 0.0474(5) Uani 1 1 d .
O5 O 0.80197(17) 0.3550(2) 0.17392(19) 0.0440(5) Uani 1 1 d .
C2 C 0.5692(3) 0.3939(4) 0.1360(3) 0.0467(8) Uani 1 1 d .
C3 C 0.6145(3) 0.2408(4) 0.1261(3) 0.0463(8) Uani 1 1 d .
C4 C 0.7364(3) 0.2382(4) 0.2016(3) 0.0479(8) Uani 1 1 d .
C6 C 0.7556(2) 0.4967(3) 0.1808(3) 0.0395(7) Uani 1 1 d .
C7 C 0.8282(3) 0.5966(4) 0.1264(3) 0.0541(9) Uani 1 1 d .
C8 C 0.9511(3) 0.6033(5) 0.2028(4) 0.0639(11) Uani 1 1 d .
C9 C 0.9624(4) 0.6385(5) 0.3244(4) 0.0703(12) Uani 1 1 d .
C10 C 0.8910(3) 0.5383(5) 0.3736(4) 0.0629(10) Uani 1 1 d .
C11 C 0.7672(3) 0.5391(4) 0.3027(3) 0.0473(8) Uani 1 1 d .
C12 C 0.8206(4) 0.5527(5) 0.0006(3) 0.0686(11) Uani 1 1 d .
H12A H 0.8514 0.4559 -0.0007 0.047(9) Uiso 1 1 calc R
H12B H 0.8634 0.6216 -0.0301 0.105(16) Uiso 1 1 calc R
H12C H 0.7424 0.5540 -0.0440 0.067(12) Uiso 1 1 calc R
C13 C 0.6106(4) 0.2080(5) 0.0034(3) 0.0758(13) Uani 1 1 d .
H13A H 0.6320 0.1076 -0.0029 0.085(14) Uiso 1 1 calc R
H13B H 0.6625 0.2718 -0.0195 0.104(17) Uiso 1 1 calc R
H13C H 0.5347 0.2240 -0.0443 0.101(17) Uiso 1 1 calc R
C14 C 0.5438(3) 0.1291(4) 0.1689(4) 0.0671(11) Uani 1 1 d .
H14A H 0.5688 0.0317 0.1580 0.085(14) Uiso 1 1 calc R
H14B H 0.4650 0.1399 0.1279 0.087(14) Uiso 1 1 calc R
H14C H 0.5531 0.1453 0.2480 0.110(18) Uiso 1 1 calc R
H2A H 0.558(3) 0.403(4) 0.213(3) 0.045 Uiso 1 1 d .
H2B H 0.500(3) 0.407(4) 0.082(3) 0.045 Uiso 1 1 d .
H4A H 0.772(3) 0.158(4) 0.196(3) 0.048 Uiso 1 1 d .
H4B H 0.737(3) 0.239(4) 0.283(3) 0.048 Uiso 1 1 d .
H8A H 0.985(3) 0.670(4) 0.172(3) 0.059 Uiso 1 1 d .
H8B H 0.984(3) 0.515(4) 0.197(3) 0.059 Uiso 1 1 d .
H9A H 0.944(3) 0.728(4) 0.328(3) 0.053 Uiso 1 1 d .
H9B H 1.040(3) 0.628(4) 0.364(3) 0.053 Uiso 1 1 d .
H10A H 0.896(3) 0.566(4) 0.446(3) 0.055 Uiso 1 1 d .
H10B H 0.920(3) 0.441(4) 0.377(3) 0.055 Uiso 1 1 d .
H11A H 0.734(2) 0.637(4) 0.304(2) 0.039 Uiso 1 1 d .
H11B H 0.723(3) 0.475(4) 0.335(2) 0.039 Uiso 1 1 d .

loop_
_atom_site_aniso_label
_atom_site_aniso_U_11
_atom_site_aniso_U_22
_atom_site_aniso_U_33
_atom_site_aniso_U_23
_atom_site_aniso_U_13
_atom_site_aniso_U_12
Br1 0.0914(4) 0.0454(3) 0.1358(5) 0.0243(2) 0.0356(3) 0.0034(2)
O1 0.0384(11) 0.0427(12) 0.0554(13) 0.0079(10) 0.0039(10) 0.0001(9)
O5 0.0390(11) 0.0337(11) 0.0632(14) -0.0019(10) 0.0209(10) 0.0007(9)
C2 0.0320(15) 0.0508(19) 0.054(2) -0.0017(16) 0.0065(15) -0.0023(14)
C3 0.0488(18) 0.0421(17) 0.0488(19) -0.0081(14) 0.0148(15) -0.0117(14)
C4 0.0480(19) 0.0328(16) 0.065(2) 0.0036(15) 0.0189(17) 0.0014(14)
C6 0.0360(15) 0.0359(16) 0.0467(17) 0.0002(14) 0.0117(13) 0.0014(12)
C7 0.059(2) 0.0365(18) 0.073(2) 0.0063(17) 0.0274(18) -0.0036(16)
C8 0.047(2) 0.056(2) 0.097(3) 0.001(2) 0.033(2) -0.0117(18)
C9 0.045(2) 0.072(3) 0.089(3) -0.017(2) 0.010(2) -0.015(2)
C10 0.049(2) 0.077(3) 0.057(2) -0.013(2) 0.0064(18) -0.0091(19)
C11 0.0411(17) 0.0476(19) 0.055(2) -0.0077(16) 0.0170(15) -0.0054(15)
C12 0.083(3) 0.067(3) 0.068(3) 0.003(2) 0.042(2) -0.019(2)
C13 0.089(3) 0.082(3) 0.062(3) -0.027(2) 0.029(2) -0.024(3)
C14 0.062(2) 0.057(2) 0.087(3) -0.006(2) 0.030(2) -0.0212(19)

loop_
_atom_type_symbol
_atom_type_description
_atom_type_scat_dispersion_real
_atom_type_scat_dispersion_imag
_atom_type_scat_source
C C 0.0033 0.0016 'International Tables Vol C Tables 4.2.6.8 and 6.1.1.4'
H H 0.0000 0.0000 'International Tables Vol C Tables 4.2.6.8 and 6.1.1.4'
O O 0.0106 0.0060 'International Tables Vol C Tables 4.2.6.8 and 6.1.1.4'
Br Br -0.2901 2.4595 'International Tables Vol C Tables 4.2.6.8 and 6.1.1.4'

loop_
_geom_angle_atom_site_label_1
_geom_angle_atom_site_label_2
_geom_angle_atom_site_label_3
_geom_angle
C6 O1 C2 113.7(2)
C6 O5 C4 113.6(2)
O1 C2 C3 111.6(3)
O1 C2 H2A 113.5(18)
C3 C2 H2A 107.8(19)
O1 C2 H2B 105(2)
C3 C2 H2B 110(2)
H2A C2 H2B 109(3)
C2 C3 C4 106.4(3)
C2 C3 C14 109.3(3)
C4 C3 C14 109.4(3)
C2 C3 C13 110.4(3)
C4 C3 C13 110.8(3)
C14 C3 C13 110.5(3)
O5 C4 C3 111.2(3)
O5 C4 H4A 106(2)
C3 C4 H4A 113(2)
O5 C4 H4B 112(2)
C3 C4 H4B 110.3(19)
H4A C4 H4B 103(3)
O1 C6 O5 110.6(2)
O1 C6 C11 112.7(2)
O5 C6 C11 111.2(3)
O1 C6 C7 107.2(2)
O5 C6 C7 102.7(2)
C11 C6 C7 111.9(3)
C8 C7 C6 109.9(3)
C8 C7 C12 112.9(3)
C6 C7 C12 113.2(3)
C8 C7 Br1 107.5(3)
C6 C7 Br1 107.5(2)
C12 C7 Br1 105.4(2)
C9 C8 C7 114.9(3)
C9 C8 H8A 111(2)
C7 C8 H8A 106(2)
C9 C8 H8B 110(2)
C7 C8 H8B 107(2)
H8A C8 H8B 108(3)
C8 C9 C10 111.9(3)
C8 C9 H9A 108(3)
C10 C9 H9A 112(3)
C8 C9 H9B 107(2)
C10 C9 H9B 110(2)
H9A C9 H9B 108(3)
C9 C10 C11 111.3(4)
C9 C10 H10A 110(2)
C11 C10 H10A 110(2)
C9 C10 H10B 109(2)
C11 C10 H10B 109(2)
H10A C10 H10B 107(3)
C6 C11 C10 111.6(3)
C6 C11 H11A 108.9(18)
C10 C11 H11A 110.4(17)
C6 C11 H11B 110.6(18)
C10 C11 H11B 110.1(18)
H11A C11 H11B 105(3)
C7 C12 H12A 109.5
C7 C12 H12B 109.5
H12A C12 H12B 109.5
C7 C12 H12C 109.5
H12A C12 H12C 109.5
H12B C12 H12C 109.5
C3 C13 H13A 109.5
C3 C13 H13B 109.5
H13A C13 H13B 109.5
C3 C13 H13C 109.5
H13A C13 H13C 109.5
H13B C13 H13C 109.5
C3 C14 H14A 109.5
C3 C14 H14B 109.5
H14A C14 H14B 109.5
C3 C14 H14C 109.5
H14A C14 H14C 109.5
H14B C14 H14C 109.5

loop_
_geom_bond_atom_site_label_1
_geom_bond_atom_site_label_2
_geom_bond_distance
Br1 C7 1.990(3)
O1 C6 1.413(3)
O1 C2 1.432(4)
O5 C6 1.421(4)
O5 C4 1.430(4)
C2 C3 1.517(5)
C2 H2A 1.00(3)
C2 H2B 0.92(3)
C3 C4 1.520(5)
C3 C14 1.523(5)
C3 C13 1.528(5)
C4 H4A 0.86(3)
C4 H4B 1.01(3)
C6 C11 1.519(5)
C6 C7 1.549(4)
C7 C8 1.534(5)
C7 C12 1.578(5)
C8 C9 1.500(6)
C8 H8A 0.88(4)
C8 H8B 0.91(4)
C9 C10 1.503(6)
C9 H9A 0.85(4)
C9 H9B 0.95(4)
C10 C11 1.521(5)
C10 H10A 0.91(3)
C10 H10B 0.95(4)
C11 H11A 0.98(3)
C11 H11B 0.95(3)
C12 H12A 0.9600
C12 H12B 0.9600
C12 H12C 0.9600
C13 H13A 0.9600
C13 H13B 0.9600
C13 H13C 0.9600
C14 H14A 0.9600
C14 H14B 0.9600
C14 H14C 0.9600

loop_
_geom_torsion_atom_site_label_1
_geom_torsion_atom_site_label_2
_geom_torsion_atom_site_label_3
_geom_torsion_atom_site_label_4
_geom_torsion
C6 O1 C2 C3 -56.8(4)
O1 C2 C3 C4 53.9(4)
O1 C2 C3 C14 171.9(3)
O1 C2 C3 C13 -66.4(4)
C6 O5 C4 C3 57.3(4)
C2 C3 C4 O5 -54.1(4)
C14 C3 C4 O5 -172.0(3)
C13 C3 C4 O5 65.9(4)
C2 O1 C6 O5 55.4(3)
C2 O1 C6 C11 -69.7(3)
C2 O1 C6 C7 166.7(3)
C4 O5 C6 O1 -55.8(3)
C4 O5 C6 C11 70.2(3)
C4 O5 C6 C7 -169.9(3)
O1 C6 C7 C8 175.2(3)
O5 C6 C7 C8 -68.2(3)
C11 C6 C7 C8 51.2(4)
O1 C6 C7 C12 -57.5(4)
O5 C6 C7 C12 59.1(3)
C11 C6 C7 C12 178.5(3)
O1 C6 C7 Br1 58.5(3)
O5 C6 C7 Br1 175.16(19)
C11 C6 C7 Br1 -65.5(3)
C6 C7 C8 C9 -50.2(5)
C12 C7 C8 C9 -177.6(3)
Br1 C7 C8 C9 66.5(4)
C7 C8 C9 C10 52.5(5)
C8 C9 C10 C11 -54.3(5)
O1 C6 C11 C10 -176.6(3)
O5 C6 C11 C10 58.5(4)
C7 C6 C11 C10 -55.7(4)
C9 C10 C11 C6 56.7(4)
